data_7151146
loop_
_publ_author_name
'Beddow, James E.'
'Davies, Stephen G.'
'Ling, Kenneth B.'
'Roberts, Paul M.'
'Russell, Angela J.'
'Smith, Andrew D.'
'Thomson, James E.'

_publ_section_title
;
 Asymmetric synthesis of beta2-amino acids:
 2-substituted-3-aminopropanoic acids from N-acryloyl SuperQuat
 derivatives.
;
_journal_issue 17
_journal_name_full 'Organic &amp; biomolecular chemistry'
_journal_page_first 2812
_journal_page_last 2825
_journal_paper_doi 10.1039/b707689d
_journal_volume 5
_journal_year 2007
_chemical_absolute_configuration unk
_chemical_formula_moiety 'C29 H40 N2 O4'
_chemical_formula_sum 'C29 H40 N2 O4'
_chemical_formula_weight 480.65
_space_group_IT_number 19
_symmetry_cell_setting orthorhombic
_symmetry_Int_Tables_number 19
_symmetry_space_group_name_Hall 'P 2ac 2ab'
_symmetry_space_group_name_H-M 'P 21 21 21'
_atom_sites_solution_hydrogens geom
_atom_sites_solution_primary direct
_audit_creation_date 05-02-04
_audit_creation_method CRYSTALS_ver_12.50
_cell_angle_alpha 90
_cell_angle_beta 90
_cell_angle_gamma 90
_cell_formula_units_Z 4
_cell_length_a 11.5661(2)
_cell_length_b 12.0490(2)
_cell_length_c 20.5677(4)
_cell_measurement_reflns_used 3637
_cell_measurement_temperature 190
_cell_measurement_theta_max 27
_cell_measurement_theta_min 5
_cell_volume 2866.31(9)
_computing_cell_refinement 'DENZO/SCALEPACK (Otwinowski & Minor, 1997)'
_computing_data_collection 'COLLECT (Nonius BV, 1997)'
_computing_data_reduction 'DENZO/SCALEPACK (Otwinowski & Minor, 1997)'
_computing_molecular_graphics 'CAMERON (Watkin et al., 1996)'
_computing_publication_material 'CRYSTALS (Betteridge et al., 2003)'
_computing_structure_refinement 'CRYSTALS (Betteridge et al., 2003)'
_computing_structure_solution 'USER DEFINED STRUCTURE SOLUTION'
_diffrn_ambient_temperature 190
_diffrn_measured_fraction_theta_full 0.991
_diffrn_measured_fraction_theta_max 0.991
_diffrn_measurement_device_type 'Nonius Kappa CCD'
_diffrn_measurement_method \w
_diffrn_radiation_monochromator graphite
_diffrn_radiation_type 'Mo K\a'
_diffrn_radiation_wavelength 0.71073
_diffrn_reflns_av_R_equivalents 0.015
_diffrn_reflns_limit_h_max 15
_diffrn_reflns_limit_h_min -14
_diffrn_reflns_limit_k_max 15
_diffrn_reflns_limit_k_min -15
_diffrn_reflns_limit_l_max 26
_diffrn_reflns_limit_l_min -26
_diffrn_reflns_number 6489
_diffrn_reflns_theta_full 26.929
_diffrn_reflns_theta_max 27.479
_diffrn_reflns_theta_min 5.172
_diffrn_standards_number 0
_exptl_absorpt_coefficient_mu 0.074
_exptl_absorpt_correction_T_max 0.99
_exptl_absorpt_correction_T_min 0.99
_exptl_absorpt_correction_type multi-scan
_exptl_absorpt_process_details 'DENZO/SCALEPACK (Otwinowski & Minor, 1997)'
_exptl_crystal_colour colourless
_exptl_crystal_density_diffrn 1.114
_exptl_crystal_description plate
_exptl_crystal_F_000 1040
_exptl_crystal_size_max 0.20
_exptl_crystal_size_mid 0.10
_exptl_crystal_size_min 0.10
_refine_diff_density_max 0.16
_refine_diff_density_min -0.16
_refine_ls_extinction_method None
_refine_ls_goodness_of_fit_ref 1.0963
_refine_ls_hydrogen_treatment noref
_refine_ls_matrix_type full
_refine_ls_number_parameters 316
_refine_ls_number_reflns 2582
_refine_ls_number_restraints 0
_refine_ls_R_factor_all 0.0676
_refine_ls_R_factor_gt 0.0426
_refine_ls_shift/su_max 0.000087
_refine_ls_structure_factor_coef F
_refine_ls_weighting_details
;
Method, part 1, Chebychev polynomial, (Watkin, 1994, Prince, 1982)
[weight] = 1.0/[A~0~*T~0~(x)+A~1~*T~1~(x) ... +A~n-1~]*T~n-1~(x)]
where A~i~ are the Chebychev coefficients listed below and x= Fcalc/Fmax
Method = Robust Weighting (Prince, 1982)
W = [weight] * [1-(deltaF/6*sigmaF)^2^]^2^
A~i~ are:
0.779 0.630 0.494
;
_refine_ls_weighting_scheme calc
_refine_ls_wR_factor_all 0.0661
_refine_ls_wR_factor_gt 0.0502
_refine_ls_wR_factor_ref 0.0502
_reflns_limit_h_max 15
_reflns_limit_h_min 0
_reflns_limit_k_max 15
_reflns_limit_k_min 0
_reflns_limit_l_max 26
_reflns_limit_l_min 0
_reflns_number_gt 2582
_reflns_number_total 3648
_reflns_threshold_expression I>2.00u(I)
_oxford_diffrn_Wilson_B_factor 0.00
_oxford_diffrn_Wilson_scale 0.00
_oxford_refine_ls_scale 0.4866(12)
_oxford_structure_analysis_title '2041103 pr67'
_cod_data_source_file b707689d.txt
_cod_data_source_block 3
_cod_database_code 7151146

loop_
_symmetry_equiv_pos_as_xyz
x,y,z
x+1/2,-y+1/2,-z
-x,y+1/2,-z+1/2
-x+1/2,-y,z+1/2

loop_
_atom_site_label
_atom_site_type_symbol
_atom_site_fract_x
_atom_site_fract_y
_atom_site_fract_z
_atom_site_U_iso_or_equiv
_atom_site_occupancy
_atom_site_adp_type
_atom_site_refinement_flags_posn
_atom_site_refinement_flags_adp
_atom_site_refinement_flags_occupancy
_atom_site_disorder_assembly
_atom_site_disorder_group
_atom_site_attached_hydrogens
N1 N 0.27444(17) 0.08474(15) 0.07919(8) 0.0328 1.0000 Uani . . . . . .
C2 C 0.2212(2) 0.1082(2) 0.14331(10) 0.0378 1.0000 Uani . . . . . .
C3 C 0.2041(3) 0.2345(2) 0.13688(12) 0.0449 1.0000 Uani . . . . . .
O4 O 0.30173(17) 0.26587(14) 0.09440(8) 0.0447 1.0000 Uani . . . . . .
C5 C 0.3342(2) 0.1793(2) 0.05800(11) 0.0379 1.0000 Uani . . . . . .
O6 O 0.40554(17) 0.18595(16) 0.01560(8) 0.0491 1.0000 Uani . . . . . .
C7 C 0.2129(3) 0.3026(3) 0.19854(15) 0.0636 1.0000 Uani . . . . . .
C8 C 0.0933(3) 0.2606(3) 0.09957(17) 0.0652 1.0000 Uani . . . . . .
C9 C 0.2981(3) 0.0674(2) 0.19950(12) 0.0501 1.0000 Uani . . . . . .
C10 C 0.2945(4) -0.0593(3) 0.20471(15) 0.0685 1.0000 Uani . . . . . .
C11 C 0.4238(3) 0.1073(3) 0.19574(15) 0.0640 1.0000 Uani . . . . . .
C12 C 0.2435(2) -0.0089(2) 0.04375(10) 0.0349 1.0000 Uani . . . . . .
C13 C 0.2928(2) -0.02594(19) -0.02406(10) 0.0354 1.0000 Uani . . . . . .
C14 C 0.1924(2) -0.0401(2) -0.07342(11) 0.0378 1.0000 Uani . . . . . .
C15 C 0.1054(3) 0.0556(2) -0.07502(12) 0.0475 1.0000 Uani . . . . . .
C16 C 0.1585(3) 0.1656(2) -0.09636(15) 0.0608 1.0000 Uani . . . . . .
C17 C 0.0035(3) 0.0244(3) -0.11879(15) 0.0641 1.0000 Uani . . . . . .
O18 O 0.23824(16) -0.05214(15) -0.13714(8) 0.0436 1.0000 Uani . . . . . .
C19 C 0.3654(2) -0.1329(2) -0.02008(11) 0.0391 1.0000 Uani . . . . . .
N20 N 0.41954(17) -0.16107(16) -0.08281(10) 0.0369 1.0000 Uani . . . . . .
C21 C 0.5259(2) -0.0946(2) -0.09159(13) 0.0475 1.0000 Uani . . . . . .
C22 C 0.5723(2) -0.0971(2) -0.16002(13) 0.0475 1.0000 Uani . . . . . .
C23 C 0.5146(3) -0.0424(3) -0.20958(15) 0.0590 1.0000 Uani . . . . . .
C24 C 0.5604(4) -0.0407(4) -0.27267(17) 0.0790 1.0000 Uani . . . . . .
C25 C 0.6624(5) -0.0928(4) -0.2858(2) 0.0904 1.0000 Uani . . . . . .
C26 C 0.7200(5) -0.1476(4) -0.2377(3) 0.1012 1.0000 Uani . . . . . .
C27 C 0.6755(3) -0.1496(3) -0.1743(2) 0.0770 1.0000 Uani . . . . . .
C28 C 0.4486(2) -0.2806(2) -0.08601(14) 0.0457 1.0000 Uani . . . . . .
C29 C 0.3456(2) -0.35590(19) -0.08051(12) 0.0397 1.0000 Uani . . . . . .
C30 C 0.2439(3) -0.3390(2) -0.11497(13) 0.0463 1.0000 Uani . . . . . .
C31 C 0.1507(3) -0.4112(2) -0.10782(16) 0.0554 1.0000 Uani . . . . . .
C32 C 0.1589(3) -0.5023(3) -0.06742(16) 0.0618 1.0000 Uani . . . . . .
C33 C 0.2592(4) -0.5204(2) -0.03408(15) 0.0653 1.0000 Uani . . . . . .
C34 C 0.3512(3) -0.4483(3) -0.04005(15) 0.0568 1.0000 Uani . . . . . .
O35 O 0.17856(18) -0.07582(15) 0.06758(8) 0.0508 1.0000 Uani . . . . . .
H21 H 0.1424 0.0700 0.1456 0.0475 1.0000 Uiso . . . . . .
H71 H 0.2023 0.3827 0.1900 0.0826 1.0000 Uiso . . . . . .
H72 H 0.2921 0.2911 0.2196 0.0826 1.0000 Uiso . . . . . .
H73 H 0.1532 0.2772 0.2314 0.0826 1.0000 Uiso . . . . . .
H81 H 0.0819 0.3419 0.0951 0.0799 1.0000 Uiso . . . . . .
H82 H 0.0242 0.2277 0.1230 0.0799 1.0000 Uiso . . . . . .
H83 H 0.0964 0.2260 0.0548 0.0799 1.0000 Uiso . . . . . .
H91 H 0.2638 0.0984 0.2409 0.0628 1.0000 Uiso . . . . . .
H101 H 0.3461 -0.0850 0.2421 0.0880 1.0000 Uiso . . . . . .
H102 H 0.3254 -0.0944 0.1637 0.0880 1.0000 Uiso . . . . . .
H103 H 0.2148 -0.0877 0.2130 0.0880 1.0000 Uiso . . . . . .
H111 H 0.4709 0.0786 0.2324 0.0798 1.0000 Uiso . . . . . .
H112 H 0.4289 0.1901 0.1938 0.0798 1.0000 Uiso . . . . . .
H113 H 0.4607 0.0777 0.1532 0.0798 1.0000 Uiso . . . . . .
H131 H 0.3444 0.0386 -0.0367 0.0443 1.0000 Uiso . . . . . .
H141 H 0.1489 -0.1112 -0.0618 0.0470 1.0000 Uiso . . . . . .
H151 H 0.0744 0.0663 -0.0297 0.0607 1.0000 Uiso . . . . . .
H161 H 0.1004 0.2266 -0.0965 0.0771 1.0000 Uiso . . . . . .
H162 H 0.1928 0.1585 -0.1414 0.0771 1.0000 Uiso . . . . . .
H163 H 0.2242 0.1876 -0.0659 0.0771 1.0000 Uiso . . . . . .
H171 H -0.0545 0.0862 -0.1216 0.0854 1.0000 Uiso . . . . . .
H172 H 0.0320 0.0085 -0.1649 0.0854 1.0000 Uiso . . . . . .
H173 H -0.0366 -0.0443 -0.1027 0.0854 1.0000 Uiso . . . . . .
H181 H 0.3081 -0.1007 -0.1372 0.0500 1.0000 Uiso . . . . . .
H191 H 0.4252 -0.1252 0.0150 0.0497 1.0000 Uiso . . . . . .
H192 H 0.3108 -0.1957 -0.0065 0.0497 1.0000 Uiso . . . . . .
H211 H 0.5881 -0.1253 -0.0611 0.0590 1.0000 Uiso . . . . . .
H212 H 0.5110 -0.0155 -0.0782 0.0590 1.0000 Uiso . . . . . .
H231 H 0.4378 -0.0005 -0.2000 0.0740 1.0000 Uiso . . . . . .
H241 H 0.5192 -0.0051 -0.3100 0.1002 1.0000 Uiso . . . . . .
H251 H 0.6990 -0.0928 -0.3304 0.1206 1.0000 Uiso . . . . . .
H261 H 0.7975 -0.1886 -0.2463 0.1148 1.0000 Uiso . . . . . .
H271 H 0.7209 -0.1865 -0.1370 0.0940 1.0000 Uiso . . . . . .
H281 H 0.4905 -0.2965 -0.1287 0.0631 1.0000 Uiso . . . . . .
H282 H 0.5062 -0.2987 -0.0498 0.0631 1.0000 Uiso . . . . . .
H301 H 0.2372 -0.2727 -0.1456 0.0578 1.0000 Uiso . . . . . .
H311 H 0.0776 -0.3983 -0.1339 0.0698 1.0000 Uiso . . . . . .
H321 H 0.0923 -0.5561 -0.0616 0.0814 1.0000 Uiso . . . . . .
H331 H 0.2696 -0.5889 -0.0053 0.0771 1.0000 Uiso . . . . . .
H341 H 0.4242 -0.4614 -0.0133 0.0698 1.0000 Uiso . . . . . .

loop_
_atom_site_aniso_label
_atom_site_aniso_U_11
_atom_site_aniso_U_22
_atom_site_aniso_U_33
_atom_site_aniso_U_23
_atom_site_aniso_U_13
_atom_site_aniso_U_12
N1 0.0400(11) 0.0342(9) 0.0241(8) -0.0014(7) 0.0050(8) -0.0036(8)
C2 0.0461(14) 0.0387(12) 0.0287(10) -0.0038(9) 0.0093(10) 0.0003(12)
C3 0.0553(16) 0.0428(13) 0.0365(11) -0.0025(11) 0.0052(12) 0.0066(13)
O4 0.0609(11) 0.0334(8) 0.0398(8) -0.0043(7) 0.0041(9) -0.0022(8)
C5 0.0456(14) 0.0361(11) 0.0320(11) -0.0004(9) -0.0028(11) -0.0058(11)
O6 0.0545(11) 0.0527(11) 0.0402(9) -0.0045(8) 0.0117(9) -0.0203(9)
C7 0.091(2) 0.0509(16) 0.0494(15) -0.0169(13) 0.0091(17) 0.0122(18)
C8 0.064(2) 0.0606(19) 0.0705(19) 0.0001(16) 0.0010(17) 0.0217(17)
C9 0.0766(19) 0.0461(14) 0.0275(10) -0.0002(10) 0.0015(13) 0.0036(15)
C10 0.114(3) 0.0509(17) 0.0410(14) 0.0091(12) -0.0090(18) 0.009(2)
C11 0.074(2) 0.070(2) 0.0483(15) 0.0033(15) -0.0187(16) 0.0017(18)
C12 0.0393(12) 0.0369(12) 0.0284(10) -0.0011(9) 0.0027(10) -0.0045(11)
C13 0.0448(13) 0.0349(11) 0.0264(10) -0.0035(8) 0.0024(10) -0.0052(11)
C14 0.0455(14) 0.0410(12) 0.0269(10) -0.0040(9) -0.0001(10) 0.0010(11)
C15 0.0539(16) 0.0537(15) 0.0348(12) -0.0084(11) 0.0033(12) 0.0146(13)
C16 0.080(2) 0.0448(15) 0.0572(17) -0.0007(13) -0.0073(16) 0.0180(16)
C17 0.0550(18) 0.084(2) 0.0535(16) -0.0140(16) -0.0054(14) 0.0203(18)
O18 0.0535(11) 0.0511(10) 0.0263(7) -0.0055(7) 0.0000(7) 0.0122(9)
C19 0.0440(14) 0.0439(13) 0.0294(11) -0.0010(10) -0.0018(10) 0.0000(11)
N20 0.0370(11) 0.0375(10) 0.0361(10) -0.0030(8) 0.0016(9) -0.0011(9)
C21 0.0419(14) 0.0529(15) 0.0477(14) -0.0088(13) 0.0022(12) -0.0103(12)
C22 0.0464(15) 0.0440(14) 0.0521(14) -0.0067(12) 0.0092(12) -0.0134(13)
C23 0.0521(17) 0.071(2) 0.0540(16) -0.0008(15) -0.0007(14) -0.0254(16)
C24 0.088(3) 0.095(3) 0.0542(17) 0.0000(19) -0.0001(19) -0.049(2)
C25 0.128(4) 0.072(2) 0.071(2) -0.012(2) 0.045(3) -0.041(3)
C26 0.115(4) 0.071(2) 0.118(4) 0.003(2) 0.076(3) 0.012(3)
C27 0.075(2) 0.063(2) 0.094(3) 0.0133(18) 0.042(2) 0.0095(19)
C28 0.0409(13) 0.0393(13) 0.0569(15) -0.0015(12) 0.0023(12) 0.0072(11)
C29 0.0483(14) 0.0305(11) 0.0404(12) -0.0041(10) 0.0064(11) 0.0064(11)
C30 0.0560(16) 0.0369(12) 0.0460(13) -0.0005(11) -0.0005(13) 0.0001(12)
C31 0.0534(17) 0.0466(15) 0.0663(17) -0.0107(14) 0.0003(14) -0.0053(14)
C32 0.078(2) 0.0477(15) 0.0601(17) -0.0082(14) 0.0229(17) -0.0160(16)
C33 0.100(3) 0.0401(15) 0.0554(17) 0.0094(12) 0.0129(18) -0.0070(18)
C34 0.070(2) 0.0458(15) 0.0544(16) 0.0072(13) -0.0019(15) 0.0103(16)
O35 0.0650(12) 0.0500(10) 0.0373(9) -0.0049(8) 0.0118(9) -0.0240(10)

loop_
_atom_type_symbol
_atom_type_scat_dispersion_real
_atom_type_scat_dispersion_imag
_atom_type_scat_Cromer_Mann_a1
_atom_type_scat_Cromer_Mann_b1
_atom_type_scat_Cromer_Mann_a2
_atom_type_scat_Cromer_Mann_b2
_atom_type_scat_Cromer_Mann_a3
_atom_type_scat_Cromer_Mann_b3
_atom_type_scat_Cromer_Mann_a4
_atom_type_scat_Cromer_Mann_b4
_atom_type_scat_Cromer_Mann_c
_atom_type_scat_source
C 0.0033 0.0016 2.3100 20.8439 1.0200 10.2075 1.5886 0.5687 0.8650 51.6512 0.2156 'International Tables Vol C 4.2.6.8 and 6.1.1.4'
H 0.0000 0.0000 0.4930 10.5109 0.3229 26.1257 0.1402 3.1424 0.0408 57.7998 0.0030 'International Tables Vol C 4.2.6.8 and 6.1.1.4'
N 0.0061 0.0033 12.2126 0.0057 3.1322 9.8933 2.0125 28.9975 1.1663 0.5826 -11.5290 'International Tables Vol C 4.2.6.8 and 6.1.1.4'
O 0.0106 0.0060 3.0485 13.2771 2.2868 5.7011 1.5463 0.3239 0.8670 32.9089 0.2508 'International Tables Vol C 4.2.6.8 and 6.1.1.4'

loop_
_geom_angle_atom_site_label_1
_geom_angle_site_symmetry_1
_geom_angle_atom_site_label_2
_geom_angle_site_symmetry_2
_geom_angle_atom_site_label_3
_geom_angle_site_symmetry_3
_geom_angle
_geom_angle_publ_flag
C2 . N1 . C5 . 109.06(18) yes
C2 . N1 . C12 . 120.95(19) yes
C5 . N1 . C12 . 128.55(18) yes
N1 . C2 . C3 . 99.51(18) yes
N1 . C2 . C9 . 111.5(2) yes
C3 . C2 . C9 . 117.0(2) yes
N1 . C2 . H21 . 108.994 no
C3 . C2 . H21 . 109.515 no
C9 . C2 . H21 . 109.728 no
C2 . C3 . O4 . 101.9(2) yes
C2 . C3 . C7 . 117.1(2) yes
O4 . C3 . C7 . 107.8(2) yes
C2 . C3 . C8 . 110.8(2) yes
O4 . C3 . C8 . 106.9(2) yes
C7 . C3 . C8 . 111.4(3) yes
C3 . O4 . C5 . 110.24(18) yes
N1 . C5 . O4 . 108.72(19) yes
N1 . C5 . O6 . 128.2(2) yes
O4 . C5 . O6 . 123.1(2) yes
C3 . C7 . H71 . 111.824 no
C3 . C7 . H72 . 109.943 no
H71 . C7 . H72 . 108.537 no
C3 . C7 . H73 . 110.489 no
H71 . C7 . H73 . 109.223 no
H72 . C7 . H73 . 106.670 no
C3 . C8 . H81 . 111.196 no
C3 . C8 . H82 . 110.014 no
H81 . C8 . H82 . 108.950 no
C3 . C8 . H83 . 110.031 no
H81 . C8 . H83 . 109.141 no
H82 . C8 . H83 . 107.422 no
C2 . C9 . C10 . 110.8(3) yes
C2 . C9 . C11 . 114.2(2) yes
C10 . C9 . C11 . 110.0(3) yes
C2 . C9 . H91 . 106.751 no
C10 . C9 . H91 . 107.362 no
C11 . C9 . H91 . 107.376 no
C9 . C10 . H101 . 109.779 no
C9 . C10 . H102 . 110.494 no
H101 . C10 . H102 . 107.080 no
C9 . C10 . H103 . 112.351 no
H101 . C10 . H103 . 107.951 no
H102 . C10 . H103 . 109.014 no
C9 . C11 . H111 . 111.941 no
C9 . C11 . H112 . 111.780 no
H111 . C11 . H112 . 110.168 no
C9 . C11 . H113 . 108.970 no
H111 . C11 . H113 . 107.175 no
H112 . C11 . H113 . 106.546 no
N1 . C12 . C13 . 119.63(19) yes
N1 . C12 . O35 . 119.3(2) yes
C13 . C12 . O35 . 121.0(2) yes
C12 . C13 . C14 . 109.5(2) yes
C12 . C13 . C19 . 105.59(19) yes
C14 . C13 . C19 . 110.52(19) yes
C12 . C13 . H131 . 110.595 no
C14 . C13 . H131 . 110.966 no
C19 . C13 . H131 . 109.502 no
C13 . C14 . C15 . 115.0(2) yes
C13 . C14 . O18 . 109.6(2) yes
C15 . C14 . O18 . 107.60(19) yes
C13 . C14 . H141 . 107.911 no
C15 . C14 . H141 . 108.259 no
O18 . C14 . H141 . 108.262 no
C14 . C15 . C16 . 113.3(2) yes
C14 . C15 . C17 . 109.5(2) yes
C16 . C15 . C17 . 110.7(3) yes
C14 . C15 . H151 . 108.104 no
C16 . C15 . H151 . 107.366 no
C17 . C15 . H151 . 107.564 no
C15 . C16 . H161 . 111.723 no
C15 . C16 . H162 . 110.432 no
H161 . C16 . H162 . 108.916 no
C15 . C16 . H163 . 110.409 no
H161 . C16 . H163 . 108.173 no
H162 . C16 . H163 . 107.043 no
C15 . C17 . H171 . 111.561 no
C15 . C17 . H172 . 110.122 no
H171 . C17 . H172 . 107.487 no
C15 . C17 . H173 . 111.366 no
H171 . C17 . H173 . 108.740 no
H172 . C17 . H173 . 107.396 no
C14 . O18 . H181 . 111.297 no
C13 . C19 . N20 . 112.18(19) yes
C13 . C19 . H191 . 109.657 no
N20 . C19 . H191 . 110.914 no
C13 . C19 . H192 . 107.291 no
N20 . C19 . H192 . 109.355 no
H191 . C19 . H192 . 107.252 no
C19 . N20 . C21 . 109.62(19) yes
C19 . N20 . C28 . 111.0(2) yes
C21 . N20 . C28 . 109.5(2) yes
N20 . C21 . C22 . 113.5(2) yes
N20 . C21 . H211 . 108.337 no
C22 . C21 . H211 . 108.298 no
N20 . C21 . H212 . 109.721 no
C22 . C21 . H212 . 109.614 no
H211 . C21 . H212 . 107.118 no
C21 . C22 . C23 . 120.4(3) yes
C21 . C22 . C27 . 121.0(3) yes
C23 . C22 . C27 . 118.5(3) yes
C22 . C23 . C24 . 120.4(4) yes
C22 . C23 . H231 . 120.169 no
C24 . C23 . H231 . 119.413 no
C23 . C24 . C25 . 120.2(4) yes
C23 . C24 . H241 . 122.430 no
C25 . C24 . H241 . 117.260 no
C24 . C25 . C26 . 120.1(3) yes
C24 . C25 . H251 . 122.806 no
C26 . C25 . H251 . 117.067 no
C25 . C26 . C27 . 120.3(4) yes
C25 . C26 . H261 . 121.914 no
C27 . C26 . H261 . 117.787 no
C26 . C27 . C22 . 120.4(4) yes
C26 . C27 . H271 . 120.846 no
C22 . C27 . H271 . 118.685 no
N20 . C28 . C29 . 113.9(2) yes
N20 . C28 . H281 . 109.132 no
C29 . C28 . H281 . 109.200 no
N20 . C28 . H282 . 108.854 no
C29 . C28 . H282 . 109.469 no
H281 . C28 . H282 . 106.010 no
C28 . C29 . C30 . 123.0(2) yes
C28 . C29 . C34 . 119.4(3) yes
C30 . C29 . C34 . 117.5(3) yes
C29 . C30 . C31 . 120.7(2) yes
C29 . C30 . H301 . 119.630 no
C31 . C30 . H301 . 119.704 no
C30 . C31 . C32 . 120.5(3) yes
C30 . C31 . H311 . 119.581 no
C32 . C31 . H311 . 119.892 no
C31 . C32 . C33 . 119.2(3) yes
C31 . C32 . H321 . 121.848 no
C33 . C32 . H321 . 118.918 no
C32 . C33 . C34 . 120.6(3) yes
C32 . C33 . H331 . 121.307 no
C34 . C33 . H331 . 118.026 no
C29 . C34 . C33 . 121.4(3) yes
C29 . C34 . H341 . 119.055 no
C33 . C34 . H341 . 119.481 no

loop_
_geom_bond_atom_site_label_1
_geom_bond_site_symmetry_1
_geom_bond_atom_site_label_2
_geom_bond_site_symmetry_2
_geom_bond_distance
_geom_bond_publ_flag
N1 . C2 . 1.483(3) yes
N1 . C5 . 1.402(3) yes
N1 . C12 . 1.390(3) yes
C2 . C3 . 1.540(3) yes
C2 . C9 . 1.539(4) yes
C2 . H21 . 1.022 no
C3 . O4 . 1.477(3) yes
C3 . C7 . 1.514(4) yes
C3 . C8 . 1.527(5) yes
O4 . C5 . 1.338(3) yes
C5 . O6 . 1.203(3) yes
C7 . H71 . 0.989 no
C7 . H72 . 1.022 no
C7 . H73 . 1.014 no
C8 . H81 . 0.992 no
C8 . H82 . 1.014 no
C8 . H83 . 1.012 no
C9 . C10 . 1.531(4) yes
C9 . C11 . 1.533(5) yes
C9 . H91 . 1.012 no
C10 . H101 . 1.022 no
C10 . H102 . 1.009 no
C10 . H103 . 0.997 no
C11 . H111 . 0.992 no
C11 . H112 . 1.000 no
C11 . H113 . 1.037 no
C12 . C13 . 1.521(3) yes
C12 . O35 . 1.206(3) yes
C13 . C14 . 1.552(3) yes
C13 . C19 . 1.541(4) yes
C13 . H131 . 1.014 no
C14 . C15 . 1.530(4) yes
C14 . O18 . 1.421(3) yes
C14 . H141 . 1.022 no
C15 . C16 . 1.525(4) yes
C15 . C17 . 1.530(4) yes
C15 . H151 . 1.007 no
C16 . H161 . 0.996 no
C16 . H162 . 1.011 no
C16 . H163 . 1.020 no
C17 . H171 . 1.004 no
C17 . H172 . 1.021 no
C17 . H173 . 1.005 no
O18 . H181 . 0.998 no
C19 . N20 . 1.474(3) yes
C19 . H191 . 1.004 no
C19 . H192 . 1.024 no
N20 . C21 . 1.479(3) yes
N20 . C28 . 1.480(3) yes
C21 . C22 . 1.507(4) yes
C21 . H211 . 1.023 no
C21 . H212 . 1.007 no
C22 . C23 . 1.385(4) yes
C22 . C27 . 1.383(5) yes
C23 . C24 . 1.402(5) yes
C23 . H231 . 1.041 no
C24 . C25 . 1.363(7) yes
C24 . H241 . 1.001 no
C25 . C26 . 1.363(7) yes
C25 . H251 . 1.010 no
C26 . C27 . 1.402(5) yes
C26 . H261 . 1.039 no
C27 . H271 . 1.030 no
C28 . C29 . 1.501(4) yes
C28 . H281 . 1.022 no
C28 . H282 . 1.023 no
C29 . C30 . 1.388(4) yes
C29 . C34 . 1.391(4) yes
C30 . C31 . 1.393(4) yes
C30 . H301 . 1.020 no
C31 . C32 . 1.379(5) yes
C31 . H311 . 1.013 no
C32 . C33 . 1.366(5) yes
C32 . H321 . 1.014 no
C33 . C34 . 1.379(5) yes
C33 . H331 . 1.021 no
C34 . H341 . 1.021 no

loop_
_geom_hbond_atom_site_label_D
_geom_hbond_site_symmetry_D
_geom_hbond_atom_site_label_H
_geom_hbond_site_symmetry_H
_geom_hbond_atom_site_label_A
_geom_hbond_site_symmetry_A
_geom_hbond_angle_DHA
_geom_hbond_distance_DH
_geom_hbond_distance_HA
_geom_hbond_publ_flag
O18 . H181 . N20 . 142.35(11) 1.00 1.86 yes

loop_
_cod_related_entry_id
_cod_related_entry_database
_cod_related_entry_code
1 ChemSpider 21188735
